data_4504955
loop_
_publ_author_name
'Saha, Binoy K.'
'Jetti, Ram K. R.'
'Reddy, L. Sreenivas'
'Aitipamula, Srinivasulu'
'Nangia, Ashwini'

_publ_section_title
;
 Halogen Trimer-Mediated Hexagonal Host Framework of
 2,4,6-Tris(4-halophenoxy)-1,3,5-triazine. Supramolecular Isomerism from
 Hexagonal Channel (X = Cl, Br) to Cage Structure (X = I)
;
_journal_issue 3
_journal_name_full 'Crystal Growth &amp; Design'
_journal_page_first 887
_journal_paper_doi 10.1021/cg049691r
_journal_volume 5
_journal_year 2005
_chemical_formula_moiety '2(C21H12N3O3I3), CH2Cl2'
_chemical_formula_sum 'C43 H26 Cl2 I6 N6 O6'
_chemical_formula_weight 1554.57
_chemical_melting_point 251
_chemical_name_common ' 2,4,6-tris(4-iodophenoxy)-1,3,5-triazine, dichloromethane '
_chemical_name_systematic
; 
2,4,6-tris(4-iodophenoxy)-1,3,5-triazine, dichloromethane 
;
_space_group_IT_number 148
_symmetry_cell_setting hexagonal
_symmetry_space_group_name_Hall '-R 3'
_symmetry_space_group_name_H-M 'R -3 :H'
_atom_sites_solution_hydrogens geom
_atom_sites_solution_primary direct
_atom_sites_solution_secondary difmap
_audit_creation_method SHELXL-97
_cell_angle_alpha 90.00
_cell_angle_beta 90.00
_cell_angle_gamma 120.00
_cell_formula_units_Z 3
_cell_length_a 15.7177(5)
_cell_length_b 15.7177(5)
_cell_length_c 18.9157(9)
_cell_measurement_temperature 293(2)
_cell_volume 4047.0(3)
_computing_cell_refinement 'Bruker SMART'
_computing_data_collection 'Bruker SMART'
_computing_data_reduction 'Bruker SHELXTL'
_computing_molecular_graphics 'Bruker SHELXTL'
_computing_publication_material 'Bruker SHELXTL'
_computing_structure_refinement 'SHELXL-97 (Sheldrick, 1997)'
_computing_structure_solution 'SHELXS-97 (Sheldrick, 1990)'
_diffrn_ambient_temperature 293(2)
_diffrn_measured_fraction_theta_full 1.000
_diffrn_measured_fraction_theta_max 1.000
_diffrn_measurement_device_type 'Bruker SMART CCD 1K'
_diffrn_measurement_method 'omega scan'
_diffrn_radiation_monochromator graphite
_diffrn_radiation_source 'fine-focus sealed tube'
_diffrn_radiation_type MoK\a
_diffrn_radiation_wavelength 0.71073
_diffrn_reflns_av_R_equivalents 0.0739
_diffrn_reflns_av_sigmaI/netI 0.0359
_diffrn_reflns_limit_h_max 19
_diffrn_reflns_limit_h_min -20
_diffrn_reflns_limit_k_max 20
_diffrn_reflns_limit_k_min -14
_diffrn_reflns_limit_l_max 24
_diffrn_reflns_limit_l_min -24
_diffrn_reflns_number 9521
_diffrn_reflns_theta_full 27.98
_diffrn_reflns_theta_max 27.98
_diffrn_reflns_theta_min 1.84
_exptl_absorpt_coefficient_mu 3.600
_exptl_absorpt_correction_T_max 0.12
_exptl_absorpt_correction_T_min 0.10
_exptl_absorpt_correction_type empirical
_exptl_crystal_colour colorless
_exptl_crystal_density_diffrn 1.914
_exptl_crystal_density_method 'not measured'
_exptl_crystal_description block
_exptl_crystal_F_000 2178
_exptl_crystal_size_max 0.63
_exptl_crystal_size_mid 0.62
_exptl_crystal_size_min 0.60
_refine_diff_density_max 1.571
_refine_diff_density_min -0.866
_refine_diff_density_rms 0.166
_refine_ls_extinction_coef 0.00047(15)
_refine_ls_extinction_expression Fc^*^=kFc[1+0.001xFc^2^\l^3^/sin(2\q)]^-1/4^
_refine_ls_extinction_method SHELXL
_refine_ls_goodness_of_fit_ref 1.109
_refine_ls_hydrogen_treatment mixed
_refine_ls_matrix_type full
_refine_ls_number_parameters 110
_refine_ls_number_reflns 2179
_refine_ls_number_restraints 2
_refine_ls_restrained_S_all 1.110
_refine_ls_R_factor_all 0.0612
_refine_ls_R_factor_gt 0.0527
_refine_ls_shift/su_max 0.001
_refine_ls_shift/su_mean 0.000
_refine_ls_structure_factor_coef Fsqd
_refine_ls_weighting_details 'calc w=1/[\s^2^(Fo^2^)+(0.1055P)^2^+16.7099P] where P=(Fo^2^+2Fc^2^)/3'
_refine_ls_weighting_scheme calc
_refine_ls_wR_factor_gt 0.1728
_refine_ls_wR_factor_ref 0.1803
_reflns_number_gt 1768
_reflns_number_total 2179
_reflns_threshold_expression >2sigma(I)
_cod_data_source_file cg049691rsi20040907_112405.cif
_cod_data_source_block b4dum
_cod_original_sg_symbol_H-M R-3
_cod_database_code 4504955

loop_
_symmetry_equiv_pos_as_xyz
'x, y, z'
'-y, x-y, z'
'-x+y, -x, z'
'x+2/3, y+1/3, z+1/3'
'-y+2/3, x-y+1/3, z+1/3'
'-x+y+2/3, -x+1/3, z+1/3'
'x+1/3, y+2/3, z+2/3'
'-y+1/3, x-y+2/3, z+2/3'
'-x+y+1/3, -x+2/3, z+2/3'
'-x, -y, -z'
'y, -x+y, -z'
'x-y, x, -z'
'-x+2/3, -y+1/3, -z+1/3'
'y+2/3, -x+y+1/3, -z+1/3'
'x-y+2/3, x+1/3, -z+1/3'
'-x+1/3, -y+2/3, -z+2/3'
'y+1/3, -x+y+2/3, -z+2/3'
'x-y+1/3, x+2/3, -z+2/3'

loop_
_atom_site_label
_atom_site_type_symbol
_atom_site_fract_x
_atom_site_fract_y
_atom_site_fract_z
_atom_site_U_iso_or_equiv
_atom_site_adp_type
_atom_site_occupancy
_atom_site_symmetry_multiplicity
_atom_site_calc_flag
_atom_site_refinement_flags
I1 I 0.05818(3) 0.16357(4) 0.29225(3) 0.0700(3) Uani 1 1 d .
O1 O -0.1425(3) 0.4140(3) 0.2417(2) 0.0525(9) Uani 1 1 d .
N1 N -0.2930(3) 0.2730(3) 0.2413(2) 0.0434(8) Uani 1 1 d .
C1 C -0.2403(3) 0.3701(4) 0.2410(2) 0.0418(9) Uani 1 1 d .
C2 C -0.0985(3) 0.3563(4) 0.2525(3) 0.0458(10) Uani 1 1 d .
C3 C -0.0621(5) 0.3563(5) 0.3190(3) 0.0568(13) Uani 1 1 d .
H3A H -0.0683 0.3923 0.3556 0.068 Uiso 1 1 calc R
C4 C -0.0163(5) 0.3017(5) 0.3300(3) 0.0599(14) Uani 1 1 d .
H4A H 0.0080 0.3002 0.3745 0.072 Uiso 1 1 calc R
C5 C -0.0068(4) 0.2495(4) 0.2748(3) 0.0508(11) Uani 1 1 d .
C6 C -0.0431(5) 0.2502(6) 0.2081(3) 0.0661(16) Uani 1 1 d .
H6A H -0.0366 0.2143 0.1715 0.079 Uiso 1 1 calc R
C7 C -0.0893(5) 0.3048(6) 0.1962(3) 0.0640(16) Uani 1 1 d .
H7A H -0.1134 0.3067 0.1517 0.077 Uiso 1 1 calc R
C8 C 0.0057(16) 0.179(2) 0.5464(10) 0.15(4) Uani 0.17 1 d PD
H8A H -0.0009 0.1361 0.5846 0.185 Uiso 0.17 1 d PR
H8B H 0.0066 0.2356 0.5668 0.185 Uiso 0.17 1 d PR
Cl1 Cl -0.0994(11) 0.1195(14) 0.4936(7) 0.167(5) Uani 0.33 1 d PD
Cl1' Cl 0.1195(14) 0.2188 0.5064(7) 0.050 Uiso 0.00 1 d PD

loop_
_atom_site_aniso_label
_atom_site_aniso_U_11
_atom_site_aniso_U_22
_atom_site_aniso_U_33
_atom_site_aniso_U_23
_atom_site_aniso_U_13
_atom_site_aniso_U_12
I1 0.0665(4) 0.0699(4) 0.0894(4) 0.0058(2) 0.00232(19) 0.0459(3)
O1 0.0350(17) 0.0413(18) 0.080(3) 0.0000(17) 0.0047(16) 0.0180(15)
N1 0.040(2) 0.0389(19) 0.053(2) 0.0000(16) -0.0022(16) 0.0211(17)
C1 0.038(2) 0.039(2) 0.045(2) 0.0004(17) 0.0002(17) 0.0169(18)
C2 0.034(2) 0.043(2) 0.061(3) -0.001(2) 0.0024(19) 0.0196(19)
C3 0.058(3) 0.062(3) 0.057(3) -0.010(2) 0.001(2) 0.035(3)
C4 0.067(4) 0.071(4) 0.052(3) -0.007(3) -0.005(2) 0.042(3)
C5 0.043(3) 0.051(3) 0.064(3) -0.002(2) 0.000(2) 0.028(2)
C6 0.071(4) 0.082(4) 0.064(4) -0.020(3) -0.008(3) 0.053(4)
C7 0.072(4) 0.082(4) 0.056(3) -0.011(3) -0.010(3) 0.052(4)
C8 0.11(5) 0.04(2) 0.24(8) 0.08(4) -0.09(5) -0.01(2)
Cl1 0.156(11) 0.230(16) 0.144(9) 0.041(10) -0.005(8) 0.117(11)

loop_
_atom_type_symbol
_atom_type_description
_atom_type_scat_dispersion_real
_atom_type_scat_dispersion_imag
_atom_type_scat_source
C C 0.0033 0.0016 'International Tables Vol C Tables 4.2.6.8 and 6.1.1.4'
H H 0.0000 0.0000 'International Tables Vol C Tables 4.2.6.8 and 6.1.1.4'
N N 0.0061 0.0033 'International Tables Vol C Tables 4.2.6.8 and 6.1.1.4'
O O 0.0106 0.0060 'International Tables Vol C Tables 4.2.6.8 and 6.1.1.4'
I I -0.4742 1.8119 'International Tables Vol C Tables 4.2.6.8 and 6.1.1.4'
Cl Cl 0.1484 0.1585 'International Tables Vol C Tables 4.2.6.8 and 6.1.1.4'

loop_
_geom_angle_atom_site_label_1
_geom_angle_atom_site_label_2
_geom_angle_atom_site_label_3
_geom_angle
_geom_angle_site_symmetry_1
_geom_angle_site_symmetry_3
C1 O1 C2 118.7(4) . .
C1 N1 C1 112.2(5) . 3_455
N1 C1 O1 119.4(4) . .
N1 C1 N1 127.8(5) . 2_565
O1 C1 N1 112.8(4) . 2_565
C3 C2 C7 122.4(5) . .
C3 C2 O1 118.0(5) . .
C7 C2 O1 119.6(5) . .
C2 C3 C4 118.7(5) . .
C5 C4 C3 119.9(5) . .
C4 C5 C6 121.0(5) . .
C4 C5 I1 119.9(4) . .
C6 C5 I1 119.0(4) . .
C5 C6 C7 119.7(5) . .
C2 C7 C6 118.3(6) . .
Cl1 C8 Cl1' 0.0(6) 11_556 .
Cl1 C8 Cl1 117.9(13) 11_556 .
Cl1' C8 Cl1 117.9(12) . .
C8 Cl1 C8 140(3) 12_556 .
Cl1 Cl1' C8 81(10) 11_556 .

loop_
_geom_bond_atom_site_label_1
_geom_bond_atom_site_label_2
_geom_bond_distance
_geom_bond_site_symmetry_2
I1 C5 2.086(5) .
O1 C1 1.334(6) .
O1 C2 1.405(6) .
N1 C1 1.324(6) .
N1 C1 1.338(6) 3_455
C1 N1 1.338(6) 2_565
C2 C3 1.381(8) .
C2 C7 1.388(8) .
C3 C4 1.384(9) .
C4 C5 1.382(8) .
C5 C6 1.388(8) .
C6 C7 1.392(9) .
C8 Cl1 1.745(11) 11_556
C8 Cl1' 1.746(10) .
C8 Cl1 1.749(10) .
Cl1 C8 1.745(11) 12_556
Cl1' Cl1 0.001(17) 11_556
